data_4020834
loop_
_publ_author_name
'Jos\'e Luis Garc\'ia Ruano'
'Carlos Alemparte'

_publ_section_title
;
 Synthesis and Dienophilic Behavior of
 (S)-2-Cyano-3-(p-tolylsulfinyl)-1,4-benzoquinone
;
_journal_name_full 'Journal of Organic Chemistry'
_journal_page_first 1405
_journal_page_last 1408
_journal_paper_doi 10.1021/jo035629+
_journal_volume 69
_journal_year 2004
_chemical_formula_sum 'C19 H17 N O4 S'
_chemical_formula_weight 355.40
_space_group_IT_number 4
_symmetry_cell_setting monoclinic
_symmetry_space_group_name_Hall 'P 2yb'
_symmetry_space_group_name_H-M 'P 1 21 1'
_cell_angle_alpha 90.00
_cell_angle_beta 109.9220(10)
_cell_angle_gamma 90.00
_cell_formula_units_Z 2
_cell_length_a 10.11500(10)
_cell_length_b 7.94110(10)
_cell_length_c 12.07420(10)
_cell_measurement_temperature 297(2)
_cell_volume 911.812(16)
_diffrn_ambient_temperature 297(2)
_exptl_crystal_density_diffrn 1.294
_cod_depositor_comments
;
The following automatic conversions were performed:
'_symmetry_cell_setting' value 'Monoclinic' changed to 'monoclinic'
according to '/home/saulius/struct/CIF-dictionaries/cif_core.dic'
dictionary named 'cif_core.dic' version 2.4.1 from 2010-06-29.

Automatic conversion script
Id: cif_fix_enum 1527 2010-12-29 10:47:43Z saulius 
;
_cod_original_sg_symbol_H-M 'P 21'
_cod_database_code 4020834

loop_
_symmetry_equiv_pos_as_xyz
'x, y, z'
'-x, y+1/2, -z'

loop_
_atom_site_label
_atom_site_type_symbol
_atom_site_fract_x
_atom_site_fract_y
_atom_site_fract_z
_atom_site_U_iso_or_equiv
_atom_site_adp_type
_atom_site_occupancy
_atom_site_symmetry_multiplicity
_atom_site_calc_flag
_atom_site_refinement_flags
_atom_site_disorder_assembly
_atom_site_disorder_group
C1 C 0.84080(17) 0.9571(2) 0.64083(14) 0.0424(3) Uani 1 1 d . . .
C2 C 0.68251(19) 0.9425(3) 0.60469(15) 0.0547(5) Uani 1 1 d . . .
C3 C 0.6284(2) 0.7823(4) 0.6303(2) 0.0721(7) Uani 1 1 d . . .
C4 C 0.7083(3) 0.6737(3) 0.7074(2) 0.0754(7) Uani 1 1 d . . .
C5 C 0.8522(3) 0.7127(2) 0.78216(17) 0.0573(5) Uani 1 1 d . . .
C6 C 0.91100(18) 0.8857(2) 0.76567(14) 0.0422(3) Uani 1 1 d . . .
C7 C 0.8877(2) 1.0077(2) 0.85984(16) 0.0488(4) Uani 1 1 d . . .
C8 C 0.9080(3) 1.1873(3) 0.8329(2) 0.0651(5) Uani 1 1 d . . .
C9 C 0.9084(3) 1.2423(3) 0.7313(2) 0.0720(6) Uani 1 1 d . . .
C10 C 0.8937(3) 1.1325(3) 0.6273(2) 0.0658(6) Uani 1 1 d . . .
C11 C 0.7424(5) 0.9402(7) 0.9713(3) 0.0980(11) Uani 1 1 d . . .
C12 C 1.0639(2) 0.8716(3) 0.79187(17) 0.0611(5) Uani 1 1 d . . .
C13 C 0.75969(19) 0.8415(3) 0.40372(15) 0.0524(4) Uani 1 1 d . . .
C14 C 0.7572(2) 0.9813(3) 0.33579(17) 0.0641(6) Uani 1 1 d . . .
C15 C 0.6460(3) 1.0034(4) 0.23212(18) 0.0691(6) Uani 1 1 d . . .
C16 C 0.5396(2) 0.8847(4) 0.19482(18) 0.0684(6) Uani 1 1 d . . .
C17 C 0.5464(3) 0.7446(4) 0.2636(2) 0.0775(7) Uani 1 1 d . . .
C18 C 0.6555(3) 0.7216(3) 0.3683(2) 0.0682(6) Uani 1 1 d . . .
C19 C 0.4186(3) 0.9118(8) 0.0807(2) 0.0971(11) Uani 1 1 d . . .
N1 N 1.1819(2) 0.8637(4) 0.8122(2) 0.0966(9) Uani 1 1 d . . .
O1 O 0.90125(18) 0.6405(2) 0.57973(14) 0.0696(4) Uani 1 1 d . . .
O2 O 0.60573(19) 1.0538(3) 0.55058(15) 0.0867(6) Uani 1 1 d . . .
O3 O 0.9200(3) 0.6212(2) 0.86095(15) 0.0863(6) Uani 1 1 d . . .
O4 O 0.75026(16) 0.9837(2) 0.86164(12) 0.0654(4) Uani 1 1 d . . .
S1 S 0.90285(4) 0.81574(6) 0.53910(3) 0.05287(15) Uani 1 1 d . . .
H3 H 0.536(4) 0.762(5) 0.587(3) 0.111(11) Uiso 1 1 d . . .
H4 H 0.679(4) 0.568(6) 0.729(3) 0.117(12) Uiso 1 1 d . . .
H7 H 0.954(2) 0.974(3) 0.933(2) 0.045(5) Uiso 1 1 d . . .
H8 H 0.913(3) 1.259(3) 0.896(2) 0.067(7) Uiso 1 1 d . . .
H9 H 0.921(3) 1.366(5) 0.715(3) 0.090(9) Uiso 1 1 d . . .
H10A H 0.829(4) 1.182(5) 0.566(3) 0.095(10) Uiso 1 1 d . . .
H10B H 0.990(4) 1.123(5) 0.621(3) 0.098(10) Uiso 1 1 d . . .
H11A H 0.767(5) 0.829(9) 0.987(4) 0.149(19) Uiso 1 1 d . . .
H11B H 0.652(4) 0.929(5) 0.952(3) 0.090(10) Uiso 1 1 d . . .
H11C H 0.778(7) 1.022(9) 1.022(5) 0.18(2) Uiso 1 1 d . . .
H14 H 0.827(3) 1.057(4) 0.357(2) 0.074(8) Uiso 1 1 d . . .
H15 H 0.644(3) 1.097(5) 0.185(3) 0.084(8) Uiso 1 1 d . . .
H17 H 0.472(4) 0.661(5) 0.247(3) 0.103(11) Uiso 1 1 d . . .
H18 H 0.666(3) 0.634(4) 0.414(2) 0.071(7) Uiso 1 1 d . . .
H19A H 0.456(6) 0.987(8) 0.042(5) 0.153(19) Uiso 1 1 d . . .
H19B H 0.329(5) 0.916(6) 0.087(3) 0.117(13) Uiso 1 1 d . . .
H19C H 0.421(6) 0.844(10) 0.037(6) 0.17(3) Uiso 1 1 d . . .

loop_
_atom_site_aniso_label
_atom_site_aniso_U_11
_atom_site_aniso_U_22
_atom_site_aniso_U_33
_atom_site_aniso_U_23
_atom_site_aniso_U_13
_atom_site_aniso_U_12
C1 0.0447(8) 0.0434(8) 0.0347(7) -0.0009(6) 0.0079(6) 0.0056(7)
C2 0.0426(9) 0.0761(13) 0.0385(8) -0.0109(8) 0.0047(7) 0.0124(9)
C3 0.0502(10) 0.100(2) 0.0636(12) -0.0289(13) 0.0154(10) -0.0215(12)
C4 0.0933(18) 0.0647(13) 0.0707(14) -0.0135(11) 0.0310(14) -0.0315(13)
C5 0.0838(14) 0.0412(9) 0.0436(9) -0.0017(7) 0.0174(10) 0.0011(9)
C6 0.0443(9) 0.0391(7) 0.0351(7) -0.0025(6) 0.0030(7) 0.0066(7)
C7 0.0526(10) 0.0496(9) 0.0358(8) -0.0080(7) 0.0043(7) 0.0033(8)
C8 0.0785(15) 0.0461(9) 0.0624(12) -0.0187(9) 0.0130(11) -0.0021(10)
C9 0.0964(18) 0.0400(8) 0.0743(15) -0.0042(9) 0.0224(14) -0.0066(11)
C10 0.0913(17) 0.0476(10) 0.0596(12) 0.0055(9) 0.0271(12) -0.0057(11)
C11 0.099(2) 0.132(3) 0.0762(19) 0.006(2) 0.0464(18) -0.004(2)
C12 0.0490(11) 0.0715(12) 0.0486(10) -0.0131(9) -0.0017(8) 0.0104(9)
C13 0.0472(8) 0.0712(12) 0.0371(7) -0.0102(8) 0.0119(7) -0.0052(9)
C14 0.0571(11) 0.0899(15) 0.0421(9) -0.0028(10) 0.0129(8) -0.0267(12)
C15 0.0701(13) 0.0905(16) 0.0418(10) 0.0056(10) 0.0127(9) -0.0161(12)
C16 0.0531(11) 0.1085(18) 0.0398(9) -0.0094(11) 0.0109(9) -0.0142(12)
C17 0.0711(14) 0.1050(18) 0.0491(11) -0.0128(11) 0.0111(11) -0.0385(14)
C18 0.0785(15) 0.0735(14) 0.0460(10) -0.0107(10) 0.0124(10) -0.0209(12)
C19 0.0621(15) 0.168(4) 0.0474(12) 0.0027(17) 0.0006(11) -0.0152(19)
N1 0.0514(11) 0.137(2) 0.0840(14) -0.0275(15) 0.0007(10) 0.0189(12)
O1 0.0786(10) 0.0620(8) 0.0594(8) -0.0109(7) 0.0120(7) 0.0232(8)
O2 0.0678(10) 0.1183(15) 0.0612(8) 0.0089(10) 0.0053(7) 0.0495(11)
O3 0.1398(18) 0.0476(7) 0.0577(9) 0.0117(7) 0.0158(10) 0.0136(10)
O4 0.0591(8) 0.0858(11) 0.0516(7) -0.0101(7) 0.0194(6) 0.0005(8)
S1 0.0446(2) 0.0689(3) 0.0416(2) -0.01037(19) 0.01011(17) 0.0064(2)

loop_
_geom_bond_atom_site_label_1
_geom_bond_atom_site_label_2
_geom_bond_distance
_geom_bond_site_symmetry_2
_geom_bond_publ_flag
C1 C2 1.514(2) . ?
C1 C10 1.521(3) . ?
C1 C6 1.539(2) . ?
C1 S1 1.9206(16) . ?
C2 O2 1.211(3) . ?
C2 C3 1.459(4) . ?
C3 C4 1.324(4) . ?
C4 C5 1.461(4) . ?
C5 O3 1.208(3) . ?
C5 C6 1.537(3) . ?
C6 C12 1.473(3) . ?
C6 C7 1.571(2) . ?
C7 O4 1.411(3) . ?
C7 C8 1.493(3) . ?
C8 C9 1.303(4) . ?
C9 C10 1.493(3) . ?
C11 O4 1.396(4) . ?
C12 N1 1.136(3) . ?
C13 C14 1.375(3) . ?
C13 C18 1.376(3) . ?
C13 S1 1.7882(18) . ?
C14 C15 1.380(3) . ?
C15 C16 1.385(3) . ?
C16 C17 1.376(4) . ?
C16 C19 1.515(3) . ?
C17 C18 1.378(4) . ?
O1 S1 1.4774(18) . ?

loop_
_cod_related_entry_id
_cod_related_entry_database
_cod_related_entry_code
1 ChemSpider 21176771
